data_4020353
loop_
_publ_author_name
'James C. Anderson'
'Gareth P. Howell'
'Ron M. Lawrence'
'Claire S. Wilson'

_journal_name_full 'Journal of Organic Chemistry'
_journal_page_first 5665
_journal_page_last 5670
_journal_paper_doi 10.1021/jo050762i
_journal_volume 70
_journal_year 2005
_chemical_absolute_configuration ad
_chemical_formula_sum 'C18 H20 N2 O S'
_chemical_formula_weight 312.42
_space_group_IT_number 4
_symmetry_cell_setting monoclinic
_symmetry_space_group_name_Hall 'P 2yb'
_symmetry_space_group_name_H-M 'P 1 21 1'
_cell_angle_alpha 90.00
_cell_angle_beta 98.244(2)
_cell_angle_gamma 90.00
_cell_formula_units_Z 4
_cell_length_a 7.3906(5)
_cell_length_b 12.5141(9)
_cell_length_c 18.0913(12)
_cell_measurement_temperature 120(2)
_cell_volume 1655.9(2)
_diffrn_ambient_temperature 120(2)
_exptl_crystal_density_diffrn 1.253
_cod_original_sg_symbol_H-M 'P 21'
_cod_database_code 4020353

loop_
_symmetry_equiv_pos_as_xyz
'x, y, z'
'-x, y+1/2, -z'

loop_
_atom_site_label
_atom_site_type_symbol
_atom_site_fract_x
_atom_site_fract_y
_atom_site_fract_z
_atom_site_U_iso_or_equiv
_atom_site_adp_type
_atom_site_occupancy
_atom_site_symmetry_multiplicity
_atom_site_calc_flag
_atom_site_refinement_flags
_atom_site_disorder_assembly
_atom_site_disorder_group
C1 C 0.7099(7) 0.0719(5) 0.1943(3) 0.0911(15) Uani 1 1 d DU . .
N2 N 0.7860(8) -0.0133(4) 0.1618(2) 0.1072(16) Uani 1 1 d DU B .
H2A H 0.8895 -0.0407 0.1800 0.129 Uiso 1 1 calc R . .
C3 C 0.6794(10) -0.0522(6) 0.0955(4) 0.113(2) Uani 1 1 d DU . .
H3A H 0.6371 -0.1256 0.1009 0.136 Uiso 0.50 1 calc PR A 1
H3' H 0.6201 -0.1144 0.1145 0.136 Uiso 0.50 1 calc PR A 2
C4 C 0.5173(9) 0.0307(6) 0.0843(3) 0.0987(16) Uani 1 1 d DU B .
H4A H 0.4028 -0.0075 0.0874 0.118 Uiso 1 1 calc R . .
N5 N 0.5550(7) 0.0996(4) 0.1477(2) 0.0981(14) Uani 1 1 d DU B .
C6 C 0.5005(9) 0.0872(6) 0.0110(3) 0.0987(16) Uani 1 1 d U . .
C7 C 0.3676(10) 0.0575(8) -0.0488(3) 0.118(2) Uani 1 1 d U B .
H7A H 0.2823 0.0046 -0.0430 0.141 Uiso 1 1 calc R . .
C8 C 0.3663(11) 0.1104(11) -0.1189(4) 0.138(3) Uani 1 1 d U . .
H8A H 0.2750 0.0939 -0.1582 0.166 Uiso 1 1 calc R B .
C9 C 0.4965(14) 0.1852(10) -0.1298(4) 0.143(3) Uani 1 1 d U B .
H9A H 0.4993 0.2156 -0.1766 0.172 Uiso 1 1 calc R . .
C10 C 0.6211(12) 0.2132(8) -0.0702(4) 0.126(2) Uani 1 1 d U . .
H10B H 0.7081 0.2647 -0.0765 0.151 Uiso 1 1 calc R B .
C11 C 0.6228(10) 0.1692(6) -0.0025(4) 0.1045(18) Uani 1 1 d U B .
H11B H 0.7075 0.1935 0.0370 0.125 Uiso 1 1 calc R . .
C12 C 0.8287(18) -0.0429(11) 0.0345(8) 0.100(3) Uiso 0.50 1 d PDU B 1
H12C H 0.7630 -0.0363 -0.0157 0.120 Uiso 0.50 1 calc PR B 1
H12D H 0.9033 0.0205 0.0452 0.120 Uiso 0.50 1 calc PR B 1
C13 C 0.950(2) -0.1405(12) 0.0391(9) 0.116(4) Uiso 0.50 1 d PDU B 1
H13D H 1.0324 -0.1350 0.0028 0.174 Uiso 0.50 1 calc PR B 1
H13E H 0.8761 -0.2034 0.0293 0.174 Uiso 0.50 1 calc PR B 1
H13F H 1.0191 -0.1453 0.0882 0.174 Uiso 0.50 1 calc PR B 1
C12' C 0.7509(17) -0.0956(11) 0.0375(7) 0.096(3) Uiso 0.50 1 d PDU B 2
H12A H 0.8142 -0.0396 0.0145 0.115 Uiso 0.50 1 calc PR B 2
H12B H 0.6503 -0.1193 0.0007 0.115 Uiso 0.50 1 calc PR B 2
C13' C 0.883(2) -0.1891(13) 0.0545(11) 0.131(5) Uiso 0.50 1 d PDU B 2
H13G H 0.9213 -0.2137 0.0090 0.196 Uiso 0.50 1 calc PR B 2
H13H H 0.8222 -0.2462 0.0767 0.196 Uiso 0.50 1 calc PR B 2
H13I H 0.9872 -0.1663 0.0885 0.196 Uiso 0.50 1 calc PR B 2
S14 S 0.7900(2) 0.12704(19) 0.27574(8) 0.1153(8) Uani 1 1 d U C 2
C15 C 0.4407(9) 0.1867(6) 0.1592(3) 0.0991(16) Uani 1 1 d U B 2
C16 C 0.4997(10) 0.2897(6) 0.1556(3) 0.0981(16) Uani 1 1 d U B 2
H16B H 0.6201 0.3028 0.1488 0.118 Uiso 1 1 calc R B 2
C17 C 0.3804(10) 0.3775(6) 0.1620(3) 0.1055(18) Uani 1 1 d U B 2
H17B H 0.4219 0.4475 0.1611 0.127 Uiso 1 1 calc R B 2
C18 C 0.2075(10) 0.3558(8) 0.1695(4) 0.1127(19) Uani 1 1 d U B 2
C19 C 0.1440(11) 0.2596(10) 0.1726(4) 0.129(2) Uani 1 1 d U B 2
H19B H 0.0218 0.2502 0.1781 0.154 Uiso 1 1 calc R B 2
C20 C 0.2572(11) 0.1670(8) 0.1678(4) 0.120(2) Uani 1 1 d U B 2
H20B H 0.2118 0.0980 0.1703 0.144 Uiso 1 1 calc R B 2
O21 O 0.0776(8) 0.4359(6) 0.1750(3) 0.1358(18) Uani 1 1 d U B 2
C22 C 0.1365(14) 0.5454(9) 0.1763(5) 0.144(3) Uani 1 1 d U B 2
H22D H 0.0338 0.5914 0.1789 0.216 Uiso 1 1 calc R B 2
H22E H 0.1881 0.5608 0.1317 0.216 Uiso 1 1 calc R B 2
H22F H 0.2271 0.5571 0.2191 0.216 Uiso 1 1 calc R B 2
C1A C 0.2317(8) 0.9005(5) 0.3167(3) 0.0708(14) Uiso 0.80 1 d PDU D 1
N2A N 0.1203(11) 0.9616(6) 0.3552(3) 0.108(3) Uiso 0.80 1 d PDU D 1
H2AA H 0.0404 1.0060 0.3341 0.130 Uiso 0.80 1 calc PR D 1
C1B C 0.181(3) 0.8613(17) 0.3120(10) 0.091(8) Uiso 0.20 1 d PDU D 2
N2B N 0.0933(19) 0.9312(12) 0.3568(5) 0.043(4) Uiso 0.20 1 d PDU D 2
H2BA H 0.0012 0.9680 0.3363 0.051 Uiso 0.20 1 calc PR D 2
C3A C 0.1526(10) 0.9428(6) 0.4350(3) 0.1057(17) Uani 1 1 d DU . .
H3AA H 0.0387 0.9215 0.4527 0.127 Uiso 1 1 calc R D 1
C4A C 0.2881(9) 0.8475(6) 0.4409(3) 0.0996(16) Uani 1 1 d DU D .
H4AA H 0.2185 0.7807 0.4402 0.119 Uiso 1 1 calc R E 1
N5A N 0.3668(11) 0.8561(6) 0.3703(3) 0.096(3) Uiso 0.80 1 d PDU D 1
N5B N 0.326(3) 0.8323(18) 0.3673(6) 0.059(6) Uiso 0.20 1 d PDU D 2
C6A C 0.4405(9) 0.8455(6) 0.5076(3) 0.1018(17) Uani 1 1 d U . .
C7A C 0.5978(10) 0.9112(6) 0.5085(4) 0.1110(19) Uani 1 1 d U D .
H7AA H 0.6114 0.9536 0.4674 0.133 Uiso 1 1 calc R . .
C8A C 0.7294(11) 0.9117(8) 0.5703(4) 0.127(2) Uani 1 1 d U . .
H8AA H 0.8314 0.9558 0.5724 0.153 Uiso 1 1 calc R D .
C9A C 0.7075(12) 0.8468(9) 0.6279(4) 0.137(3) Uani 1 1 d U D .
H9AA H 0.7998 0.8448 0.6686 0.164 Uiso 1 1 calc R . .
C10A C 0.5614(10) 0.7857(9) 0.6297(4) 0.127(3) Uani 1 1 d U . .
H10A H 0.5505 0.7452 0.6719 0.153 Uiso 1 1 calc R D .
C11A C 0.4303(10) 0.7825(7) 0.5707(3) 0.1069(18) Uani 1 1 d U D .
H11A H 0.3304 0.7376 0.5717 0.128 Uiso 1 1 calc R . .
C12A C 0.2197(12) 1.0439(6) 0.4702(4) 0.117(2) Uani 1 1 d U D .
H12E H 0.3185 1.0706 0.4454 0.140 Uiso 1 1 calc R . .
H12F H 0.2688 1.0304 0.5220 0.140 Uiso 1 1 calc R . .
C13A C 0.0673(12) 1.1314(7) 0.4669(4) 0.126(3) Uani 1 1 d U . .
H13A H 0.1196 1.1966 0.4882 0.189 Uiso 1 1 calc R D .
H13B H -0.0266 1.1076 0.4947 0.189 Uiso 1 1 calc R . .
H13C H 0.0154 1.1435 0.4159 0.189 Uiso 1 1 calc R . .
S14A S 0.2133(3) 0.8885(2) 0.22551(8) 0.1012(8) Uani 0.80 1 d PDU D 1
S14B S 0.1413(13) 0.8345(8) 0.2328(6) 0.098(3) Uiso 0.20 1 d PDU D 2
C15A C 0.4852(9) 0.7746(6) 0.3480(3) 0.0963(16) Uani 1 1 d U . .
C16A C 0.4447(10) 0.6662(6) 0.3526(3) 0.1015(17) Uani 1 1 d U D .
H16A H 0.3322 0.6452 0.3651 0.122 Uiso 1 1 calc R . .
C17A C 0.5697(10) 0.5901(6) 0.3389(3) 0.1014(17) Uani 1 1 d U . .
H17A H 0.5400 0.5182 0.3421 0.122 Uiso 1 1 calc R D .
C18A C 0.7351(9) 0.6173(6) 0.3208(3) 0.0972(16) Uani 1 1 d U D .
C19A C 0.7785(11) 0.7258(7) 0.3157(4) 0.1127(19) Uani 1 1 d U . .
H19A H 0.8919 0.7456 0.3035 0.135 Uiso 1 1 calc R D .
C20A C 0.6535(10) 0.8035(6) 0.3286(3) 0.1023(17) Uani 1 1 d U D .
H20A H 0.6824 0.8754 0.3243 0.123 Uiso 1 1 calc R . .
O21A O 0.8645(7) 0.5461(4) 0.3059(2) 0.1102(14) Uani 1 1 d U . .
C22A C 0.8136(11) 0.4343(7) 0.3086(4) 0.116(2) Uani 1 1 d U D .
H22A H 0.9146 0.3904 0.2993 0.174 Uiso 1 1 calc R . .
H22B H 0.7104 0.4205 0.2712 0.174 Uiso 1 1 calc R . .
H22C H 0.7822 0.4179 0.3570 0.174 Uiso 1 1 calc R . .

loop_
_atom_site_aniso_label
_atom_site_aniso_U_11
_atom_site_aniso_U_22
_atom_site_aniso_U_33
_atom_site_aniso_U_23
_atom_site_aniso_U_13
_atom_site_aniso_U_12
C1 0.100(3) 0.126(4) 0.049(2) 0.011(2) 0.012(2) 0.004(3)
N2 0.117(3) 0.147(4) 0.056(2) -0.004(2) 0.004(2) 0.027(3)
C3 0.134(5) 0.112(4) 0.086(4) -0.017(3) -0.012(3) -0.002(4)
C4 0.105(4) 0.127(4) 0.063(3) -0.006(3) 0.005(3) -0.015(3)
N5 0.119(3) 0.120(3) 0.051(2) -0.006(2) -0.004(2) 0.007(3)
C6 0.092(3) 0.144(5) 0.059(3) -0.008(3) 0.007(2) -0.002(3)
C7 0.107(4) 0.190(7) 0.052(3) -0.007(3) -0.003(3) -0.008(4)
C8 0.112(4) 0.231(9) 0.066(3) 0.001(5) -0.004(3) 0.011(5)
C9 0.166(7) 0.199(8) 0.066(4) 0.006(5) 0.023(4) -0.005(6)
C10 0.138(5) 0.159(6) 0.088(4) -0.010(4) 0.041(4) -0.026(5)
C11 0.114(4) 0.129(5) 0.070(3) -0.009(3) 0.012(3) -0.007(4)
S14 0.1062(11) 0.1851(18) 0.0509(8) -0.0193(9) -0.0014(6) 0.0395(11)
C15 0.116(4) 0.138(4) 0.041(2) -0.001(3) 0.001(2) 0.013(3)
C16 0.116(4) 0.124(4) 0.055(3) 0.012(3) 0.013(3) 0.011(3)
C17 0.120(4) 0.142(5) 0.055(3) 0.026(3) 0.013(3) 0.019(4)
C18 0.103(4) 0.171(5) 0.065(3) 0.015(4) 0.017(3) 0.003(4)
C19 0.099(4) 0.198(6) 0.091(5) 0.004(5) 0.020(4) 0.001(4)
C20 0.117(4) 0.163(6) 0.076(4) -0.012(4) 0.007(3) -0.024(4)
O21 0.119(3) 0.198(5) 0.092(3) -0.001(4) 0.021(3) 0.028(4)
C22 0.138(6) 0.189(6) 0.104(5) 0.030(6) 0.014(5) 0.052(6)
C3A 0.127(4) 0.129(4) 0.061(3) -0.002(3) 0.012(3) -0.007(4)
C4A 0.113(4) 0.121(4) 0.066(3) 0.000(3) 0.017(3) -0.010(3)
C6A 0.117(4) 0.129(5) 0.057(3) -0.006(3) 0.009(3) 0.019(4)
C7A 0.125(4) 0.136(5) 0.080(4) 0.002(3) 0.043(3) -0.003(4)
C8A 0.118(5) 0.171(7) 0.096(5) -0.012(4) 0.023(4) -0.012(5)
C9A 0.119(5) 0.234(10) 0.061(3) -0.007(4) 0.025(3) 0.001(5)
C10A 0.114(5) 0.204(8) 0.066(3) 0.025(4) 0.022(3) 0.008(5)
C11A 0.122(4) 0.148(5) 0.054(3) 0.003(3) 0.022(3) 0.004(4)
C12A 0.140(5) 0.128(5) 0.070(3) -0.010(3) -0.024(3) 0.029(4)
C13A 0.165(6) 0.127(5) 0.076(4) -0.021(4) -0.016(4) 0.032(5)
S14A 0.1276(16) 0.1355(17) 0.0403(8) 0.0052(9) 0.0112(8) 0.0353(16)
C15A 0.115(4) 0.117(4) 0.053(3) -0.006(3) -0.004(3) 0.028(3)
C16A 0.109(4) 0.131(5) 0.064(3) -0.005(3) 0.011(3) 0.020(3)
C17A 0.129(4) 0.117(4) 0.058(3) 0.001(3) 0.013(3) 0.028(3)
C18A 0.119(4) 0.123(4) 0.049(2) -0.001(3) 0.013(3) 0.027(4)
C19A 0.125(5) 0.146(5) 0.069(3) -0.019(3) 0.024(3) 0.004(4)
C20A 0.136(5) 0.115(4) 0.054(3) -0.009(3) 0.008(3) 0.010(4)
O21A 0.116(3) 0.141(3) 0.074(2) -0.010(2) 0.016(2) 0.032(3)
C22A 0.120(5) 0.127(4) 0.098(5) -0.016(4) 0.006(4) 0.023(4)

loop_
_geom_bond_atom_site_label_1
_geom_bond_atom_site_label_2
_geom_bond_distance
_geom_bond_site_symmetry_2
_geom_bond_publ_flag
C1 N5 1.365(6) . ?
C1 N2 1.376(6) . ?
C1 S14 1.658(5) . ?
N2 C3 1.423(6) . ?
C3 C12' 1.354(14) . ?
C3 C4 1.575(10) . ?
C3 C12 1.672(16) . ?
C4 N5 1.429(6) . ?
C4 C6 1.493(9) . ?
N5 C15 1.413(9) . ?
C6 C7 1.404(9) . ?
C6 C11 1.411(10) . ?
C7 C8 1.430(11) . ?
C8 C9 1.377(14) . ?
C9 C10 1.360(12) . ?
C10 C11 1.341(10) . ?
C12 C13 1.511(15) . ?
C12' C13' 1.525(16) . ?
C15 C16 1.365(10) . ?
C15 C20 1.409(10) . ?
C16 C17 1.423(10) . ?
C17 C18 1.332(11) . ?
C18 C19 1.296(13) . ?
C18 O21 1.401(10) . ?
C19 C20 1.439(13) . ?
O21 C22 1.437(13) . ?
C1A N2A 1.383(6) . ?
C1A N5A 1.402(6) . ?
C1A S14A 1.643(6) . ?
N2A C3A 1.447(7) . ?
C1B N5B 1.408(9) . ?
C1B N2B 1.410(9) . ?
C1B S14B 1.46(2) . ?
N2B C3A 1.427(8) . ?
C3A C12A 1.470(10) . ?
C3A C4A 1.552(9) . ?
C4A N5B 1.413(8) . ?
C4A N5A 1.481(7) . ?
C4A C6A 1.529(9) . ?
N5A C15A 1.439(9) . ?
N5B C15A 1.462(17) . ?
C6A C11A 1.399(9) . ?
C6A C7A 1.422(10) . ?
C7A C8A 1.373(11) . ?
C8A C9A 1.350(12) . ?
C9A C10A 1.327(12) . ?
C10A C11A 1.335(10) . ?
C12A C13A 1.566(11) . ?
C15A C20A 1.388(10) . ?
C15A C16A 1.394(11) . ?
C16A C17A 1.374(9) . ?
C17A C18A 1.353(10) . ?
C18A O21A 1.362(8) . ?
C18A C19A 1.401(11) . ?
C19A C20A 1.385(10) . ?
O21A C22A 1.452(10) . ?
